data_2228486
loop_
_publ_author_name
'Wera, Micha\/l'
'Roshal, Alexander D.'
'B\/la\.zejowski, Jerzy'

_publ_section_title
;
 2,2-Difluoro-4-phenyl-1,3,2-dioxaborolo[4,5-<i>c</i>]chromen-5-ium-2-ide
;
_journal_coeditor_code NG5071
_journal_issue 12
_journal_name_full 'Acta Crystallographica Section E'
_journal_page_first o3354
_journal_page_last o3355
_journal_paper_doi 10.1107/S1600536810048919
_journal_volume 66
_journal_year 2010
_chemical_formula_iupac 'C15 H9 B F2 O3'
_chemical_formula_moiety 'C15 H9 B F2 O3'
_chemical_formula_sum 'C15 H9 B F2 O3'
_chemical_formula_weight 286.03
_chemical_name_systematic
;
2,2-Difluoro-4-phenyl-1,3,2-dioxaborolo[4,5-<i>c</i>]chromen-5-ium-2-ide
;
_space_group_IT_number 2
_symmetry_cell_setting triclinic
_symmetry_space_group_name_Hall '-P 1'
_symmetry_space_group_name_H-M 'P -1'
_atom_sites_solution_hydrogens geom
_atom_sites_solution_primary direct
_atom_sites_solution_secondary difmap
_audit_creation_method SHELXL-97
_cell_angle_alpha 74.310(11)
_cell_angle_beta 75.931(13)
_cell_angle_gamma 71.296(11)
_cell_formula_units_Z 2
_cell_length_a 7.1969(10)
_cell_length_b 9.7054(11)
_cell_length_c 9.9986(15)
_cell_measurement_reflns_used 2218
_cell_measurement_temperature 295(2)
_cell_measurement_theta_max 25.05
_cell_measurement_theta_min 3.03
_cell_volume 627.43(16)
_computing_cell_refinement '<i>CrysAlis RED</i> (Oxford Diffraction, 2008)'
_computing_data_collection '<i>CrysAlis CCD</i> (Oxford Diffraction, 2008)'
_computing_data_reduction '<i>CrysAlis RED</i> (Oxford Diffraction, 2008)'
_computing_molecular_graphics '<i>ORTEP-3</i> (Farrugia, 1997)'
_computing_publication_material '<i>SHELXL97</i> (Sheldrick, 2008) and <i>PLATON</i> (Spek, 2009)'
_computing_structure_refinement '<i>SHELXL97</i> (Sheldrick, 2008)'
_computing_structure_solution '<i>SHELXS97</i> (Sheldrick, 2008)'
_diffrn_ambient_temperature 295(2)
_diffrn_detector_area_resol_mean 10.4002
_diffrn_measured_fraction_theta_full 0.998
_diffrn_measured_fraction_theta_max 0.998
_diffrn_measurement_device_type 'Oxford Diffraction Gemini R Ultra Ruby CCD'
_diffrn_measurement_method \w
_diffrn_radiation_monochromator graphite
_diffrn_radiation_source 'Enhance (Mo) X-ray Source'
_diffrn_radiation_type MoK\a
_diffrn_radiation_wavelength 0.71073
_diffrn_reflns_av_R_equivalents 0.0338
_diffrn_reflns_av_sigmaI/netI 0.0851
_diffrn_reflns_limit_h_max 8
_diffrn_reflns_limit_h_min -8
_diffrn_reflns_limit_k_max 11
_diffrn_reflns_limit_k_min -10
_diffrn_reflns_limit_l_max 11
_diffrn_reflns_limit_l_min -9
_diffrn_reflns_number 4848
_diffrn_reflns_theta_full 25.05
_diffrn_reflns_theta_max 25.05
_diffrn_reflns_theta_min 3.03
_exptl_absorpt_coefficient_mu 0.123
_exptl_absorpt_correction_T_max 0.979
_exptl_absorpt_correction_T_min 0.945
_exptl_absorpt_correction_type multi-scan
_exptl_absorpt_process_details
;
(CrysAlis RED; Oxford Diffraction, 2008)
;
_exptl_crystal_colour yellow
_exptl_crystal_density_diffrn 1.514
_exptl_crystal_density_method 'not measured'
_exptl_crystal_description needle
_exptl_crystal_F_000 292
_exptl_crystal_size_max 0.6
_exptl_crystal_size_mid 0.02
_exptl_crystal_size_min 0.02
_refine_diff_density_max 0.222
_refine_diff_density_min -0.242
_refine_ls_extinction_method none
_refine_ls_goodness_of_fit_ref 1.097
_refine_ls_hydrogen_treatment constr
_refine_ls_matrix_type full
_refine_ls_number_parameters 190
_refine_ls_number_reflns 2218
_refine_ls_number_restraints 0
_refine_ls_restrained_S_all 1.097
_refine_ls_R_factor_all 0.1256
_refine_ls_R_factor_gt 0.0582
_refine_ls_shift/su_max 0.000
_refine_ls_shift/su_mean 0.000
_refine_ls_structure_factor_coef Fsqd
_refine_ls_weighting_details 'calc w=1/[\s^2^(Fo^2^)+(0.0787P)^2^+0.4107P] where P=(Fo^2^+2Fc^2^)/3'
_refine_ls_weighting_scheme calc
_refine_ls_wR_factor_gt 0.2217
_refine_ls_wR_factor_ref 0.2335
_reflns_number_gt 996
_reflns_number_total 2218
_reflns_threshold_expression I>2sigma(I)
_cod_data_source_file ng5071.cif
_cod_data_source_block I
_cod_original_cell_volume 627.43(15)
_cod_database_code 2228486
_cod_database_fobs_code 2228486

loop_
_symmetry_equiv_pos_as_xyz
'x, y, z'
'-x, -y, -z'

loop_
_atom_site_type_symbol
_atom_site_label
_atom_site_fract_x
_atom_site_fract_y
_atom_site_fract_z
_atom_site_U_iso_or_equiv
_atom_site_adp_type
_atom_site_calc_flag
_atom_site_refinement_flags
_atom_site_occupancy
_atom_site_disorder_assembly
_atom_site_disorder_group
B B1 0.4867(13) -0.1835(7) 0.2184(8) 0.075(2) Uani d . 1 . .
O O1 0.3873(5) -0.2005(3) 0.3680(3) 0.0605(10) Uani d . 1 . .
C C1 0.1714(6) -0.1185(5) 0.6585(5) 0.0395(11) Uani d . 1 . .
F F1 0.3869(6) -0.2186(4) 0.1401(3) 0.1025(14) Uani d . 1 . .
O O2 0.4773(5) -0.0183(3) 0.1743(3) 0.0594(10) Uani d . 1 . .
C C2 0.0722(8) -0.0564(6) 0.7748(5) 0.0600(15) Uani d . 1 . .
H H2 0.0499 0.0447 0.7694 0.072 Uiso calc R 1 . .
F F2 0.6830(6) -0.2651(4) 0.2068(4) 0.1059(14) Uani d . 1 . .
O O3 0.2079(5) 0.1167(3) 0.5341(3) 0.0480(9) Uani d . 1 . .
C C3 0.0071(9) -0.1459(6) 0.8983(6) 0.0680(16) Uani d . 1 . .
H H3 -0.0595 -0.1045 0.9764 0.082 Uiso calc R 1 . .
C C4 0.0389(8) -0.2934(6) 0.9077(6) 0.0628(15) Uani d . 1 . .
H H4 -0.0061 -0.3521 0.9919 0.075 Uiso calc R 1 . .
C C5 0.1364(8) -0.3559(6) 0.7946(6) 0.0601(15) Uani d . 1 . .
H H5 0.1595 -0.4574 0.8022 0.072 Uiso calc R 1 . .
C C6 0.2010(7) -0.2690(5) 0.6686(6) 0.0535(13) Uani d . 1 . .
H H6 0.2643 -0.3114 0.5907 0.064 Uiso calc R 1 . .
C C7 0.2432(6) -0.0265(5) 0.5263(5) 0.0408(11) Uani d . 1 . .
C C8 0.3379(7) -0.0667(5) 0.3996(5) 0.0436(12) Uani d . 1 . .
C C9 0.3902(7) 0.0404(5) 0.2829(5) 0.0453(12) Uani d . 1 . .
C C10 0.3501(7) 0.1903(5) 0.2890(5) 0.0414(11) Uani d . 1 . .
C C11 0.3933(7) 0.3038(5) 0.1770(5) 0.0549(14) Uani d . 1 . .
H H11 0.4525 0.2835 0.0882 0.066 Uiso calc R 1 . .
C C12 0.3484(8) 0.4446(6) 0.1983(6) 0.0587(14) Uani d . 1 . .
H H12 0.3739 0.5212 0.1237 0.070 Uiso calc R 1 . .
C C13 0.2639(8) 0.4731(5) 0.3325(6) 0.0601(15) Uani d . 1 . .
H H13 0.2371 0.5689 0.3466 0.072 Uiso calc R 1 . .
C C14 0.2191(7) 0.3639(5) 0.4443(6) 0.0566(14) Uani d . 1 . .
H H14 0.1636 0.3844 0.5334 0.068 Uiso calc R 1 . .
C C15 0.2586(7) 0.2227(5) 0.4210(5) 0.0454(12) Uani d . 1 . .

loop_
_atom_site_aniso_label
_atom_site_aniso_U_11
_atom_site_aniso_U_22
_atom_site_aniso_U_33
_atom_site_aniso_U_12
_atom_site_aniso_U_13
_atom_site_aniso_U_23
B1 0.113(6) 0.055(4) 0.059(5) -0.037(4) 0.023(4) -0.031(4)
O1 0.090(3) 0.0377(19) 0.050(2) -0.0213(18) 0.0070(19) -0.0153(16)
C1 0.037(3) 0.042(3) 0.039(3) -0.013(2) -0.005(2) -0.007(2)
F1 0.189(4) 0.081(2) 0.059(2) -0.073(3) 0.000(2) -0.0260(19)
O2 0.086(3) 0.047(2) 0.041(2) -0.0228(18) 0.0087(19) -0.0157(17)
C2 0.076(4) 0.058(3) 0.048(3) -0.026(3) 0.003(3) -0.016(3)
F2 0.122(3) 0.062(2) 0.092(3) -0.004(2) 0.040(2) -0.025(2)
O3 0.059(2) 0.0383(18) 0.043(2) -0.0122(15) 0.0004(16) -0.0117(16)
C3 0.093(4) 0.076(4) 0.037(3) -0.036(3) 0.005(3) -0.014(3)
C4 0.066(4) 0.073(4) 0.043(3) -0.032(3) -0.001(3) 0.007(3)
C5 0.058(3) 0.054(3) 0.055(4) -0.013(3) -0.004(3) 0.003(3)
C6 0.056(3) 0.049(3) 0.054(3) -0.016(3) -0.002(3) -0.012(3)
C7 0.041(3) 0.040(3) 0.041(3) -0.009(2) -0.006(2) -0.010(2)
C8 0.044(3) 0.043(3) 0.039(3) -0.009(2) -0.004(2) -0.008(2)
C9 0.047(3) 0.047(3) 0.041(3) -0.014(2) 0.000(2) -0.014(2)
C10 0.045(3) 0.038(3) 0.043(3) -0.012(2) -0.005(2) -0.011(2)
C11 0.065(4) 0.050(3) 0.049(3) -0.022(3) 0.001(3) -0.011(3)
C12 0.066(4) 0.047(3) 0.056(4) -0.021(3) -0.001(3) -0.001(3)
C13 0.071(4) 0.038(3) 0.066(4) -0.010(3) -0.001(3) -0.018(3)
C14 0.062(3) 0.042(3) 0.061(4) -0.011(3) 0.001(3) -0.018(3)
C15 0.046(3) 0.039(3) 0.046(3) -0.012(2) -0.002(2) -0.006(2)

loop_
_atom_type_symbol
_atom_type_description
_atom_type_scat_dispersion_real
_atom_type_scat_dispersion_imag
_atom_type_scat_source
C C 0.0033 0.0016 'International Tables Vol C Tables 4.2.6.8 and 6.1.1.4'
H H 0.0000 0.0000 'International Tables Vol C Tables 4.2.6.8 and 6.1.1.4'
O O 0.0106 0.0060 'International Tables Vol C Tables 4.2.6.8 and 6.1.1.4'
B B 0.0013 0.0007 'International Tables Vol C Tables 4.2.6.8 and 6.1.1.4'
F F 0.0171 0.0103 'International Tables Vol C Tables 4.2.6.8 and 6.1.1.4'

loop_
_geom_angle_atom_site_label_1
_geom_angle_atom_site_label_2
_geom_angle_atom_site_label_3
_geom_angle_site_symmetry_1
_geom_angle_site_symmetry_3
_geom_angle
_geom_angle_publ_flag
F1 B1 F2 . . 112.0(5) ?
F1 B1 O1 . . 110.8(5) ?
F2 B1 O1 . . 110.9(6) ?
F1 B1 O2 . . 110.6(6) ?
F2 B1 O2 . . 108.8(5) ?
O1 B1 O2 . . 103.3(4) ?
C8 O1 B1 . . 106.4(4) ?
C6 C1 C2 . . 119.3(4) ?
C6 C1 C7 . . 120.2(4) ?
C2 C1 C7 . . 120.6(4) ?
C9 O2 B1 . . 107.5(4) ?
C3 C2 C1 . . 119.3(5) ?
C3 C2 H2 . . 120.3 ?
C1 C2 H2 . . 120.3 ?
C7 O3 C15 . . 122.7(4) ?
C4 C3 C2 . . 120.9(5) ?
C4 C3 H3 . . 119.5 ?
C2 C3 H3 . . 119.5 ?
C3 C4 C5 . . 120.3(5) ?
C3 C4 H4 . . 119.8 ?
C5 C4 H4 . . 119.8 ?
C4 C5 C6 . . 120.2(5) ?
C4 C5 H5 . . 119.9 ?
C6 C5 H5 . . 119.9 ?
C1 C6 C5 . . 119.9(5) ?
C1 C6 H6 . . 120.1 ?
C5 C6 H6 . . 120.1 ?
O3 C7 C8 . . 117.9(4) ?
O3 C7 C1 . . 113.2(4) ?
C8 C7 C1 . . 128.9(4) ?
O1 C8 C7 . . 128.2(4) ?
O1 C8 C9 . . 111.7(4) ?
C7 C8 C9 . . 120.1(4) ?
O2 C9 C8 . . 111.0(4) ?
O2 C9 C10 . . 126.5(4) ?
C8 C9 C10 . . 122.5(4) ?
C11 C10 C15 . . 119.6(4) ?
C11 C10 C9 . . 125.9(5) ?
C15 C10 C9 . . 114.6(4) ?
C12 C11 C10 . . 119.7(5) ?
C12 C11 H11 . . 120.2 ?
C10 C11 H11 . . 120.2 ?
C11 C12 C13 . . 119.7(5) ?
C11 C12 H12 . . 120.1 ?
C13 C12 H12 . . 120.1 ?
C14 C13 C12 . . 121.9(5) ?
C14 C13 H13 . . 119.1 ?
C12 C13 H13 . . 119.1 ?
C13 C14 C15 . . 118.2(5) ?
C13 C14 H14 . . 120.9 ?
C15 C14 H14 . . 120.9 ?
O3 C15 C14 . . 116.8(4) ?
O3 C15 C10 . . 122.2(4) ?
C14 C15 C10 . . 120.9(4) ?

loop_
_geom_bond_atom_site_label_1
_geom_bond_atom_site_label_2
_geom_bond_site_symmetry_2
_geom_bond_distance
_geom_bond_publ_flag
B1 F1 . 1.349(8) ?
B1 F2 . 1.375(9) ?
B1 O1 . 1.483(7) ?
B1 O2 . 1.527(7) ?
O1 C8 . 1.336(5) ?
C1 C6 . 1.386(6) ?
C1 C2 . 1.387(6) ?
C1 C7 . 1.462(6) ?
O2 C9 . 1.293(5) ?
C2 C3 . 1.378(7) ?
C2 H2 . 0.9300 ?
O3 C7 . 1.351(5) ?
O3 C15 . 1.371(5) ?
C3 C4 . 1.356(7) ?
C3 H3 . 0.9300 ?
C4 C5 . 1.360(7) ?
C4 H4 . 0.9300 ?
C5 C6 . 1.381(7) ?
C5 H5 . 0.9300 ?
C6 H6 . 0.9300 ?
C7 C8 . 1.377(6) ?
C8 C9 . 1.402(6) ?
C9 C10 . 1.405(6) ?
C10 C11 . 1.396(6) ?
C10 C15 . 1.395(6) ?
C11 C12 . 1.363(7) ?
C11 H11 . 0.9300 ?
C12 C13 . 1.394(7) ?
C12 H12 . 0.9300 ?
C13 C14 . 1.371(7) ?
C13 H13 . 0.9300 ?
C14 C15 . 1.380(6) ?
C14 H14 . 0.9300 ?

loop_
_geom_hbond_atom_site_label_D
_geom_hbond_atom_site_label_H
_geom_hbond_atom_site_label_A
_geom_hbond_site_symmetry_D
_geom_hbond_site_symmetry_H
_geom_hbond_site_symmetry_A
_geom_hbond_distance_DH
_geom_hbond_distance_HA
_geom_hbond_distance_DA
_geom_hbond_angle_DHA
_geom_hbond_publ_flag
C2 H2 O3 1_555 1_555 1_555 0.93 2.37 2.700(6) 100 y
C6 H6 O1 1_555 1_555 1_555 0.93 2.29 2.967(6) 129 y
C11 H11 F1 1_555 1_555 2_655 0.93 2.44 3.373(6) 177 y

loop_
_geom_torsion_atom_site_label_1
_geom_torsion_atom_site_label_2
_geom_torsion_atom_site_label_3
_geom_torsion_atom_site_label_4
_geom_torsion_site_symmetry_1
_geom_torsion_site_symmetry_2
_geom_torsion_site_symmetry_3
_geom_torsion_site_symmetry_4
_geom_torsion
_geom_torsion_publ_flag
F1 B1 O1 C8 . . . . -119.9(5) ?
F2 B1 O1 C8 . . . . 114.9(4) ?
O2 B1 O1 C8 . . . . -1.5(7) ?
F1 B1 O2 C9 . . . . 119.3(5) ?
F2 B1 O2 C9 . . . . -117.2(5) ?
O1 B1 O2 C9 . . . . 0.7(7) ?
C6 C1 C2 C3 . . . . 0.7(7) ?
C7 C1 C2 C3 . . . . -179.7(5) ?
C1 C2 C3 C4 . . . . 0.1(8) ?
C2 C3 C4 C5 . . . . 0.1(8) ?
C3 C4 C5 C6 . . . . -1.0(8) ?
C2 C1 C6 C5 . . . . -1.6(7) ?
C7 C1 C6 C5 . . . . 178.7(4) ?
C4 C5 C6 C1 . . . . 1.8(7) ?
C15 O3 C7 C8 . . . . 1.5(6) ?
C15 O3 C7 C1 . . . . -178.3(4) ?
C6 C1 C7 O3 . . . . -178.3(4) ?
C2 C1 C7 O3 . . . . 2.1(6) ?
C6 C1 C7 C8 . . . . 1.9(7) ?
C2 C1 C7 C8 . . . . -177.7(5) ?
B1 O1 C8 C7 . . . . -179.8(6) ?
B1 O1 C8 C9 . . . . 1.8(6) ?
O3 C7 C8 O1 . . . . -179.9(4) ?
C1 C7 C8 O1 . . . . -0.2(8) ?
O3 C7 C8 C9 . . . . -1.6(6) ?
C1 C7 C8 C9 . . . . 178.1(4) ?
B1 O2 C9 C8 . . . . 0.3(6) ?
B1 O2 C9 C10 . . . . -179.8(5) ?
O1 C8 C9 O2 . . . . -1.4(6) ?
C7 C8 C9 O2 . . . . -180.0(4) ?
O1 C8 C9 C10 . . . . 178.7(4) ?
C7 C8 C9 C10 . . . . 0.2(7) ?
O2 C9 C10 C11 . . . . 1.6(8) ?
C8 C9 C10 C11 . . . . -178.5(5) ?
O2 C9 C10 C15 . . . . -178.4(5) ?
C8 C9 C10 C15 . . . . 1.4(6) ?
C15 C10 C11 C12 . . . . 0.9(7) ?
C9 C10 C11 C12 . . . . -179.1(5) ?
C10 C11 C12 C13 . . . . 1.5(8) ?
C11 C12 C13 C14 . . . . -1.8(8) ?
C12 C13 C14 C15 . . . . -0.5(8) ?
C7 O3 C15 C14 . . . . -178.3(4) ?
C7 O3 C15 C10 . . . . 0.2(7) ?
C13 C14 C15 O3 . . . . -178.5(4) ?
C13 C14 C15 C10 . . . . 2.9(7) ?
C11 C10 C15 O3 . . . . 178.3(4) ?
C9 C10 C15 O3 . . . . -1.6(7) ?
C11 C10 C15 C14 . . . . -3.2(7) ?
C9 C10 C15 C14 . . . . 176.8(4) ?
